data_7040197
loop_
_publ_author_name
'Wittkamp, F.'
'Nagel, C.'
'Lauterjung, P.'
'Mallick, B.'
'Schatzschneider, U.'
'Apfel, U.-P.'

_publ_section_title
;
 Phosphine-ligated dinitrosyl iron complexes for redox-controlled NO
 release.
;
_journal_issue 25
_journal_name_full 'Dalton transactions (Cambridge, England : 2003)'
_journal_page_first 10271
_journal_page_last 10279
_journal_paper_doi 10.1039/c6dt01209d
_journal_volume 45
_journal_year 2016
_chemical_formula_moiety 'C38 H34 Fe N2 O2 P2 Si'
_chemical_formula_sum 'C38 H34 Fe N2 O2 P2 Si'
_chemical_formula_weight 696.55
_chemical_name_common Diphos(Si)[Fe(NO)2]
_chemical_name_systematic Diphos(Si)[Fe(NO)2]
_space_group_IT_number 14
_symmetry_cell_setting monoclinic
_symmetry_space_group_name_Hall '-P 2ybc'
_symmetry_space_group_name_H-M 'P 1 21/c 1'
_atom_sites_solution_hydrogens geom
_atom_sites_solution_primary direct
_atom_sites_solution_secondary difmap
_audit_creation_method SHELXL-97
_audit_update_record
;
2016-01-22 deposited with the CCDC.
2016-05-23 downloaded from the CCDC.
;
_cell_angle_alpha 90.00
_cell_angle_beta 113.101(3)
_cell_angle_gamma 90.00
_cell_formula_units_Z 4
_cell_length_a 13.2945(4)
_cell_length_b 14.6620(4)
_cell_length_c 18.8123(10)
_cell_measurement_reflns_used 15060
_cell_measurement_temperature 170(2)
_cell_measurement_theta_max 30.3240
_cell_measurement_theta_min 3.2050
_cell_volume 3372.9(2)
_computing_cell_refinement
;
CrysAlisPro, Agilent Technologies,
Version 1.171.36.24 (release 03-12-2012 CrysAlis171 .NET)
(compiled Dec  3 2012,18:21:49)
;
_computing_data_collection
;
CrysAlisPro, Agilent Technologies,
Version 1.171.36.24 (release 03-12-2012 CrysAlis171 .NET)
(compiled Dec  3 2012,18:21:49)
;
_computing_data_reduction
;
CrysAlisPro, Agilent Technologies,
Version 1.171.36.24 (release 03-12-2012 CrysAlis171 .NET)
(compiled Dec  3 2012,18:21:49)
;
_computing_structure_refinement 'SHELXL-97 (Sheldrick, 1997)'
_diffrn_ambient_temperature 170(2)
_diffrn_detector_area_resol_mean 8.4171
_diffrn_measured_fraction_theta_full 0.998
_diffrn_measured_fraction_theta_max 0.998
_diffrn_measurement_device_type 'Xcalibur, Sapphire2, large Be window'
_diffrn_measurement_method '\w and \p scans'
_diffrn_radiation_monochromator graphite
_diffrn_radiation_source 'fine-focus sealed tube'
_diffrn_radiation_type MoK\a
_diffrn_radiation_wavelength 0.71073
_diffrn_reflns_av_R_equivalents 0.0488
_diffrn_reflns_av_sigmaI/netI 0.0290
_diffrn_reflns_limit_h_max 15
_diffrn_reflns_limit_h_min -15
_diffrn_reflns_limit_k_max 17
_diffrn_reflns_limit_k_min -17
_diffrn_reflns_limit_l_max 22
_diffrn_reflns_limit_l_min -22
_diffrn_reflns_number 47367
_diffrn_reflns_theta_full 25.00
_diffrn_reflns_theta_max 25.00
_diffrn_reflns_theta_min 3.02
_exptl_absorpt_coefficient_mu 0.615
_exptl_absorpt_correction_T_max 1.00000
_exptl_absorpt_correction_T_min 0.88387
_exptl_absorpt_correction_type multi-scan
_exptl_absorpt_process_details
;
CrysAlisPro, Agilent Technologies,
Version 1.171.36.24 (release 03-12-2012 CrysAlis171 .NET)
(compiled Dec  3 2012,18:21:49)
Empirical absorption correction using spherical harmonics,
 implemented in SCALE3 ABSPACK scaling algorithm.
;
_exptl_crystal_colour red
_exptl_crystal_density_diffrn 1.372
_exptl_crystal_density_method 'not measured'
_exptl_crystal_description prism
_exptl_crystal_F_000 1448
_exptl_crystal_recrystallization_method 'Re-crystallisation from solvent: '
_exptl_crystal_size_max 0.4
_exptl_crystal_size_mid 0.3
_exptl_crystal_size_min 0.2
_refine_diff_density_max 0.375
_refine_diff_density_min -0.267
_refine_diff_density_rms 0.062
_refine_ls_extinction_method none
_refine_ls_goodness_of_fit_ref 1.057
_refine_ls_hydrogen_treatment constr
_refine_ls_matrix_type full
_refine_ls_number_parameters 415
_refine_ls_number_reflns 5936
_refine_ls_number_restraints 0
_refine_ls_restrained_S_all 1.057
_refine_ls_R_factor_all 0.0442
_refine_ls_R_factor_gt 0.0328
_refine_ls_shift/su_max 0.001
_refine_ls_shift/su_mean 0.000
_refine_ls_structure_factor_coef Fsqd
_refine_ls_weighting_details 'calc w=1/[\s^2^(Fo^2^)+(0.0372P)^2^+1.6136P] where P=(Fo^2^+2Fc^2^)/3'
_refine_ls_weighting_scheme calc
_refine_ls_wR_factor_gt 0.0770
_refine_ls_wR_factor_ref 0.0831
_reflns_number_gt 4907
_reflns_number_total 5936
_reflns_threshold_expression >2sigma(I)
_cod_data_source_file c6dt01209d2.cif
_cod_data_source_block fw83
_cod_original_sg_symbol_H-M P21/c
_cod_database_code 7040197
_publcif_datablock.id {2948ec1e-69b1-4f4e-bb29-70a9e04c3ee9}

loop_
_symmetry_equiv_pos_as_xyz
'x, y, z'
'-x, y+1/2, -z+1/2'
'-x, -y, -z'
'x, -y-1/2, z-1/2'

loop_
_atom_site_label
_atom_site_type_symbol
_atom_site_fract_x
_atom_site_fract_y
_atom_site_fract_z
_atom_site_U_iso_or_equiv
_atom_site_adp_type
_atom_site_occupancy
_atom_site_symmetry_multiplicity
_atom_site_calc_flag
_atom_site_refinement_flags
Fe1 Fe -0.06324(2) -0.26089(2) -0.606050(16) 0.02378(10) Uani 1 1 d .
P1 P -0.13159(4) -0.20419(4) -0.52384(3) 0.02159(13) Uani 1 1 d .
P2 P -0.22703(4) -0.25243(4) -0.70770(3) 0.02134(13) Uani 1 1 d .
Si1 Si -0.34827(5) -0.31813(4) -0.60488(3) 0.02133(14) Uani 1 1 d .
O2 O 0.08153(16) -0.13385(15) -0.62990(12) 0.0632(6) Uani 1 1 d .
O1 O 0.00957(16) -0.44348(13) -0.56773(11) 0.0544(5) Uani 1 1 d .
N1 N -0.02575(15) -0.36798(13) -0.58331(10) 0.0318(4) Uani 1 1 d .
N2 N 0.01866(16) -0.18504(14) -0.62008(11) 0.0353(5) Uani 1 1 d .
C1 C -0.23223(17) -0.28091(15) -0.51333(11) 0.0249(5) Uani 1 1 d .
H1A H -0.2634 -0.2514 -0.4805 0.030 Uiso 1 1 calc R
H1B H -0.1944 -0.3351 -0.4865 0.030 Uiso 1 1 calc R
C2 C -0.35288(17) -0.24601(14) -0.68897(11) 0.0235(5) Uani 1 1 d .
H2A H -0.4142 -0.2654 -0.7350 0.028 Uiso 1 1 calc R
H2B H -0.3654 -0.1830 -0.6790 0.028 Uiso 1 1 calc R
C11 C -0.04052(16) -0.18892(14) -0.42239(11) 0.0231(4) Uani 1 1 d .
C12 C 0.03328(18) -0.25848(15) -0.38701(12) 0.0287(5) Uani 1 1 d .
H12 H 0.0385 -0.3084 -0.4159 0.034 Uiso 1 1 calc R
C13 C 0.09911(19) -0.25389(16) -0.30898(13) 0.0331(5) Uani 1 1 d .
H13 H 0.1473 -0.3012 -0.2855 0.040 Uiso 1 1 calc R
C14 C 0.09326(19) -0.17938(18) -0.26614(13) 0.0383(6) Uani 1 1 d .
H14 H 0.1377 -0.1763 -0.2138 0.046 Uiso 1 1 calc R
C15 C 0.02158(19) -0.10959(18) -0.30086(13) 0.0389(6) Uani 1 1 d .
H15 H 0.0185 -0.0590 -0.2719 0.047 Uiso 1 1 calc R
C16 C -0.04616(18) -0.11412(16) -0.37872(12) 0.0318(5) Uani 1 1 d .
H16 H -0.0953 -0.0672 -0.4016 0.038 Uiso 1 1 calc R
C21 C -0.20090(17) -0.09455(14) -0.55184(11) 0.0242(5) Uani 1 1 d .
C22 C -0.14972(19) -0.02464(16) -0.57442(14) 0.0363(6) Uani 1 1 d .
H22 H -0.0798 -0.0335 -0.5731 0.044 Uiso 1 1 calc R
C23 C -0.2015(2) 0.05812(18) -0.59884(16) 0.0482(7) Uani 1 1 d .
H23 H -0.1653 0.1052 -0.6122 0.058 Uiso 1 1 calc R
C24 C -0.3065(2) 0.07114(18) -0.60341(15) 0.0451(6) Uani 1 1 d .
H24 H -0.3417 0.1266 -0.6206 0.054 Uiso 1 1 calc R
C25 C -0.3584(2) 0.00246(17) -0.58268(14) 0.0399(6) Uani 1 1 d .
H25 H -0.4297 0.0109 -0.5865 0.048 Uiso 1 1 calc R
C26 C -0.30617(18) -0.07948(16) -0.55607(13) 0.0316(5) Uani 1 1 d .
H26 H -0.3419 -0.1252 -0.5408 0.038 Uiso 1 1 calc R
C31 C -0.26313(17) -0.34527(14) -0.77858(11) 0.0236(5) Uani 1 1 d .
C32 C -0.34969(18) -0.33362(16) -0.85027(12) 0.0294(5) Uani 1 1 d .
H32 H -0.3869 -0.2783 -0.8624 0.035 Uiso 1 1 calc R
C33 C -0.3800(2) -0.40424(17) -0.90307(13) 0.0355(6) Uani 1 1 d .
H33 H -0.4375 -0.3963 -0.9507 0.043 Uiso 1 1 calc R
C34 C -0.3255(2) -0.48639(17) -0.88561(14) 0.0396(6) Uani 1 1 d .
H34 H -0.3464 -0.5337 -0.9214 0.048 Uiso 1 1 calc R
C35 C -0.2399(2) -0.49848(16) -0.81483(14) 0.0368(6) Uani 1 1 d .
H35 H -0.2030 -0.5539 -0.8029 0.044 Uiso 1 1 calc R
C36 C -0.20891(18) -0.42771(15) -0.76151(12) 0.0288(5) Uani 1 1 d .
H36 H -0.1512 -0.4360 -0.7139 0.035 Uiso 1 1 calc R
C41 C -0.23249(17) -0.15382(14) -0.76909(11) 0.0229(4) Uani 1 1 d .
C42 C -0.15119(18) -0.14799(15) -0.79822(12) 0.0279(5) Uani 1 1 d .
H42 H -0.0981 -0.1933 -0.7863 0.033 Uiso 1 1 calc R
C43 C -0.14853(19) -0.07591(15) -0.84448(12) 0.0303(5) Uani 1 1 d .
H43 H -0.0937 -0.0729 -0.8635 0.036 Uiso 1 1 calc R
C44 C -0.2263(2) -0.00845(15) -0.86268(12) 0.0336(5) Uani 1 1 d .
H44 H -0.2244 0.0401 -0.8939 0.040 Uiso 1 1 calc R
C45 C -0.3074(2) -0.01317(16) -0.83434(14) 0.0386(6) Uani 1 1 d .
H45 H -0.3603 0.0323 -0.8467 0.046 Uiso 1 1 calc R
C46 C -0.31042(19) -0.08542(16) -0.78743(13) 0.0336(5) Uani 1 1 d .
H46 H -0.3651 -0.0879 -0.7683 0.040 Uiso 1 1 calc R
C51 C -0.33568(16) -0.44107(14) -0.62676(11) 0.0239(5) Uani 1 1 d .
C52 C -0.25354(18) -0.49909(15) -0.57977(13) 0.0293(5) Uani 1 1 d .
H52 H -0.1997 -0.4764 -0.5347 0.035 Uiso 1 1 calc R
C53 C -0.2505(2) -0.59001(17) -0.59887(15) 0.0392(6) Uani 1 1 d .
H53 H -0.1957 -0.6279 -0.5663 0.047 Uiso 1 1 calc R
C54 C -0.3286(2) -0.62430(17) -0.66602(15) 0.0413(6) Uani 1 1 d .
H54 H -0.3263 -0.6852 -0.6790 0.050 Uiso 1 1 calc R
C55 C -0.4100(2) -0.56831(17) -0.71380(15) 0.0401(6) Uani 1 1 d .
H55 H -0.4623 -0.5911 -0.7595 0.048 Uiso 1 1 calc R
C56 C -0.41399(18) -0.47829(16) -0.69400(13) 0.0322(5) Uani 1 1 d .
H56 H -0.4703 -0.4414 -0.7263 0.039 Uiso 1 1 calc R
C61 C -0.47508(17) -0.30417(14) -0.58487(11) 0.0233(4) Uani 1 1 d .
C62 C -0.56375(18) -0.24926(15) -0.62588(14) 0.0338(5) Uani 1 1 d .
H62 H -0.5649 -0.2182 -0.6693 0.041 Uiso 1 1 calc R
C63 C -0.65106(19) -0.23979(16) -0.60332(16) 0.0396(6) Uani 1 1 d .
H63 H -0.7097 -0.2025 -0.6316 0.047 Uiso 1 1 calc R
C64 C -0.6514(2) -0.28476(18) -0.53998(15) 0.0406(6) Uani 1 1 d .
H64 H -0.7096 -0.2776 -0.5248 0.049 Uiso 1 1 calc R
C65 C -0.5649(2) -0.34106(19) -0.49834(14) 0.0412(6) Uani 1 1 d .
H65 H -0.5652 -0.3726 -0.4555 0.049 Uiso 1 1 calc R
C66 C -0.47811(18) -0.35019(17) -0.52060(12) 0.0334(5) Uani 1 1 d .
H66 H -0.4201 -0.3880 -0.4921 0.040 Uiso 1 1 calc R

loop_
_atom_site_aniso_label
_atom_site_aniso_U_11
_atom_site_aniso_U_22
_atom_site_aniso_U_33
_atom_site_aniso_U_23
_atom_site_aniso_U_13
_atom_site_aniso_U_12
Fe1 0.02230(17) 0.02831(18) 0.02212(16) 0.00073(12) 0.01021(13) 0.00208(13)
P1 0.0218(3) 0.0232(3) 0.0204(3) -0.0009(2) 0.0090(2) -0.0020(2)
P2 0.0236(3) 0.0227(3) 0.0196(3) 0.0015(2) 0.0104(2) 0.0015(2)
Si1 0.0216(3) 0.0235(3) 0.0191(3) 0.0001(2) 0.0082(2) -0.0023(2)
O2 0.0578(13) 0.0673(14) 0.0789(14) -0.0028(11) 0.0425(12) -0.0261(11)
O1 0.0604(12) 0.0401(11) 0.0541(11) 0.0104(9) 0.0133(10) 0.0231(10)
N1 0.0307(10) 0.0375(12) 0.0253(10) 0.0013(8) 0.0091(8) 0.0073(9)
N2 0.0320(11) 0.0423(12) 0.0347(11) -0.0001(9) 0.0163(9) -0.0023(10)
C1 0.0285(12) 0.0260(11) 0.0196(10) 0.0003(9) 0.0086(9) -0.0054(9)
C2 0.0227(11) 0.0272(11) 0.0198(10) -0.0003(8) 0.0076(9) 0.0006(9)
C11 0.0194(11) 0.0272(11) 0.0229(10) -0.0009(9) 0.0086(9) -0.0033(9)
C12 0.0293(12) 0.0284(12) 0.0297(12) -0.0010(9) 0.0129(10) -0.0023(10)
C13 0.0282(12) 0.0362(13) 0.0304(12) 0.0057(10) 0.0066(10) 0.0010(10)
C14 0.0333(14) 0.0515(16) 0.0239(11) -0.0049(11) 0.0046(10) -0.0059(12)
C15 0.0354(14) 0.0461(15) 0.0319(13) -0.0148(11) 0.0097(11) -0.0016(12)
C16 0.0258(12) 0.0347(13) 0.0309(12) -0.0065(10) 0.0069(10) 0.0032(10)
C21 0.0239(11) 0.0264(11) 0.0213(10) -0.0029(9) 0.0078(9) -0.0017(9)
C22 0.0257(12) 0.0340(13) 0.0505(15) 0.0057(11) 0.0162(11) -0.0010(10)
C23 0.0435(16) 0.0327(14) 0.0703(19) 0.0156(13) 0.0244(14) -0.0001(12)
C24 0.0446(16) 0.0331(14) 0.0536(16) 0.0083(12) 0.0148(13) 0.0119(12)
C25 0.0310(13) 0.0423(15) 0.0482(15) -0.0036(12) 0.0173(12) 0.0084(11)
C26 0.0325(13) 0.0302(13) 0.0372(13) -0.0039(10) 0.0193(11) -0.0001(10)
C31 0.0267(11) 0.0259(11) 0.0230(10) 0.0002(9) 0.0151(9) -0.0039(9)
C32 0.0314(13) 0.0310(12) 0.0287(12) 0.0005(9) 0.0149(10) -0.0023(10)
C33 0.0372(14) 0.0434(15) 0.0268(12) -0.0041(10) 0.0135(10) -0.0130(12)
C34 0.0556(16) 0.0353(14) 0.0344(13) -0.0119(11) 0.0247(12) -0.0157(12)
C35 0.0520(16) 0.0262(12) 0.0414(14) -0.0014(10) 0.0282(13) 0.0001(11)
C36 0.0338(13) 0.0295(12) 0.0269(11) -0.0003(9) 0.0159(10) -0.0011(10)
C41 0.0275(11) 0.0216(11) 0.0187(10) -0.0020(8) 0.0081(9) -0.0017(9)
C42 0.0325(12) 0.0266(12) 0.0277(11) 0.0005(9) 0.0152(10) 0.0023(10)
C43 0.0398(13) 0.0303(12) 0.0246(11) -0.0024(9) 0.0167(10) -0.0068(11)
C44 0.0513(15) 0.0246(12) 0.0241(11) 0.0007(9) 0.0138(11) -0.0065(11)
C45 0.0454(15) 0.0298(13) 0.0396(13) 0.0097(11) 0.0155(12) 0.0138(11)
C46 0.0358(13) 0.0339(13) 0.0357(13) 0.0070(10) 0.0189(11) 0.0057(11)
C51 0.0238(11) 0.0272(11) 0.0257(11) -0.0013(9) 0.0152(9) -0.0030(9)
C52 0.0293(12) 0.0305(12) 0.0301(12) -0.0003(10) 0.0139(10) 0.0017(10)
C53 0.0438(15) 0.0320(13) 0.0499(15) 0.0052(11) 0.0271(13) 0.0089(11)
C54 0.0478(16) 0.0278(13) 0.0626(17) -0.0131(12) 0.0371(14) -0.0073(12)
C55 0.0351(14) 0.0415(15) 0.0480(15) -0.0196(12) 0.0210(12) -0.0138(12)
C56 0.0266(12) 0.0350(13) 0.0339(12) -0.0073(10) 0.0108(10) -0.0045(10)
C61 0.0251(11) 0.0220(11) 0.0223(10) -0.0038(8) 0.0088(9) -0.0041(9)
C62 0.0313(13) 0.0309(13) 0.0376(13) 0.0094(10) 0.0118(11) 0.0009(10)
C63 0.0230(12) 0.0335(14) 0.0595(16) 0.0020(12) 0.0133(12) 0.0037(10)
C64 0.0336(14) 0.0461(15) 0.0510(15) -0.0136(13) 0.0260(12) -0.0050(12)
C65 0.0380(14) 0.0589(17) 0.0326(13) 0.0030(12) 0.0202(11) -0.0041(13)
C66 0.0283(13) 0.0447(14) 0.0276(12) 0.0071(10) 0.0113(10) 0.0019(11)

loop_
_atom_type_symbol
_atom_type_description
_atom_type_scat_dispersion_real
_atom_type_scat_dispersion_imag
_atom_type_scat_source
C C 0.0033 0.0016 'International Tables Vol C Tables 4.2.6.8 and 6.1.1.4'
H H 0.0000 0.0000 'International Tables Vol C Tables 4.2.6.8 and 6.1.1.4'
Fe Fe 0.3463 0.8444 'International Tables Vol C Tables 4.2.6.8 and 6.1.1.4'
N N 0.0061 0.0033 'International Tables Vol C Tables 4.2.6.8 and 6.1.1.4'
O O 0.0106 0.0060 'International Tables Vol C Tables 4.2.6.8 and 6.1.1.4'
P P 0.1023 0.0942 'International Tables Vol C Tables 4.2.6.8 and 6.1.1.4'
Si Si 0.0817 0.0704 'International Tables Vol C Tables 4.2.6.8 and 6.1.1.4'

loop_
_geom_angle_atom_site_label_1
_geom_angle_atom_site_label_2
_geom_angle_atom_site_label_3
_geom_angle
N2 Fe1 N1 122.10(10)
N2 Fe1 P1 109.43(7)
N1 Fe1 P1 109.70(7)
N2 Fe1 P2 107.70(7)
N1 Fe1 P2 111.26(7)
P1 Fe1 P2 92.66(2)
C1 P1 C21 105.47(10)
C1 P1 C11 100.16(9)
C21 P1 C11 104.23(9)
C1 P1 Fe1 111.17(7)
C21 P1 Fe1 115.07(7)
C11 P1 Fe1 118.98(7)
C31 P2 C41 101.12(9)
C31 P2 C2 100.31(9)
C41 P2 C2 105.41(9)
C31 P2 Fe1 117.60(7)
C41 P2 Fe1 111.20(7)
C2 P2 Fe1 119.01(7)
C51 Si1 C61 108.31(9)
C51 Si1 C2 109.41(9)
C61 Si1 C2 111.80(9)
C51 Si1 C1 111.58(10)
C61 Si1 C1 105.21(9)
C2 Si1 C1 110.47(9)
O1 N1 Fe1 174.25(19)
O2 N2 Fe1 176.6(2)
P1 C1 Si1 116.93(11)
P1 C1 H1A 108.1
Si1 C1 H1A 108.1
P1 C1 H1B 108.1
Si1 C1 H1B 108.1
H1A C1 H1B 107.3
P2 C2 Si1 113.52(11)
P2 C2 H2A 108.9
Si1 C2 H2A 108.9
P2 C2 H2B 108.9
Si1 C2 H2B 108.9
H2A C2 H2B 107.7
C16 C11 C12 119.17(19)
C16 C11 P1 123.11(16)
C12 C11 P1 117.62(16)
C13 C12 C11 120.4(2)
C13 C12 H12 119.8
C11 C12 H12 119.8
C14 C13 C12 120.1(2)
C14 C13 H13 120.0
C12 C13 H13 120.0
C15 C14 C13 120.0(2)
C15 C14 H14 120.0
C13 C14 H14 120.0
C14 C15 C16 120.5(2)
C14 C15 H15 119.8
C16 C15 H15 119.8
C15 C16 C11 119.9(2)
C15 C16 H16 120.0
C11 C16 H16 120.0
C22 C21 C26 118.0(2)
C22 C21 P1 119.14(16)
C26 C21 P1 122.72(17)
C23 C22 C21 120.7(2)
C23 C22 H22 119.6
C21 C22 H22 119.6
C24 C23 C22 120.2(2)
C24 C23 H23 119.9
C22 C23 H23 119.9
C25 C24 C23 119.7(2)
C25 C24 H24 120.2
C23 C24 H24 120.2
C24 C25 C26 120.5(2)
C24 C25 H25 119.7
C26 C25 H25 119.7
C25 C26 C21 120.8(2)
C25 C26 H26 119.6
C21 C26 H26 119.6
C36 C31 C32 119.3(2)
C36 C31 P2 121.18(16)
C32 C31 P2 119.51(16)
C33 C32 C31 120.0(2)
C33 C32 H32 120.0
C31 C32 H32 120.0
C34 C33 C32 120.4(2)
C34 C33 H33 119.8
C32 C33 H33 119.8
C33 C34 C35 119.9(2)
C33 C34 H34 120.0
C35 C34 H34 120.0
C34 C35 C36 119.9(2)
C34 C35 H35 120.0
C36 C35 H35 120.0
C31 C36 C35 120.5(2)
C31 C36 H36 119.8
C35 C36 H36 119.8
C46 C41 C42 118.54(19)
C46 C41 P2 124.65(16)
C42 C41 P2 116.81(16)
C43 C42 C41 120.8(2)
C43 C42 H42 119.6
C41 C42 H42 119.6
C44 C43 C42 120.4(2)
C44 C43 H43 119.8
C42 C43 H43 119.8
C43 C44 C45 119.6(2)
C43 C44 H44 120.2
C45 C44 H44 120.2
C44 C45 C46 120.4(2)
C44 C45 H45 119.8
C46 C45 H45 119.8
C41 C46 C45 120.3(2)
C41 C46 H46 119.8
C45 C46 H46 119.8
C52 C51 C56 117.2(2)
C52 C51 Si1 124.35(16)
C56 C51 Si1 118.48(16)
C53 C52 C51 121.2(2)
C53 C52 H52 119.4
C51 C52 H52 119.4
C54 C53 C52 120.1(2)
C54 C53 H53 120.0
C52 C53 H53 120.0
C55 C54 C53 119.9(2)
C55 C54 H54 120.1
C53 C54 H54 120.1
C54 C55 C56 119.9(2)
C54 C55 H55 120.0
C56 C55 H55 120.0
C55 C56 C51 121.7(2)
C55 C56 H56 119.2
C51 C56 H56 119.2
C62 C61 C66 117.1(2)
C62 C61 Si1 125.92(16)
C66 C61 Si1 116.96(16)
C61 C62 C63 121.2(2)
C61 C62 H62 119.4
C63 C62 H62 119.4
C64 C63 C62 120.5(2)
C64 C63 H63 119.7
C62 C63 H63 119.7
C63 C64 C65 119.8(2)
C63 C64 H64 120.1
C65 C64 H64 120.1
C66 C65 C64 119.6(2)
C66 C65 H65 120.2
C64 C65 H65 120.2
C65 C66 C61 121.8(2)
C65 C66 H66 119.1
C61 C66 H66 119.1

loop_
_geom_bond_atom_site_label_1
_geom_bond_atom_site_label_2
_geom_bond_distance
Fe1 N2 1.648(2)
Fe1 N1 1.652(2)
Fe1 P1 2.2385(6)
Fe1 P2 2.2685(6)
P1 C1 1.817(2)
P1 C21 1.825(2)
P1 C11 1.829(2)
P2 C31 1.833(2)
P2 C41 1.834(2)
P2 C2 1.842(2)
Si1 C51 1.871(2)
Si1 C61 1.877(2)
Si1 C2 1.884(2)
Si1 C1 1.887(2)
O2 N2 1.190(2)
O1 N1 1.193(2)
C1 H1A 0.9700
C1 H1B 0.9700
C2 H2A 0.9700
C2 H2B 0.9700
C11 C16 1.390(3)
C11 C12 1.390(3)
C12 C13 1.385(3)
C12 H12 0.9300
C13 C14 1.378(3)
C13 H13 0.9300
C14 C15 1.376(3)
C14 H14 0.9300
C15 C16 1.388(3)
C15 H15 0.9300
C16 H16 0.9300
C21 C22 1.386(3)
C21 C26 1.388(3)
C22 C23 1.382(3)
C22 H22 0.9300
C23 C24 1.378(4)
C23 H23 0.9300
C24 C25 1.362(4)
C24 H24 0.9300
C25 C26 1.380(3)
C25 H25 0.9300
C26 H26 0.9300
C31 C36 1.379(3)
C31 C32 1.398(3)
C32 C33 1.381(3)
C32 H32 0.9300
C33 C34 1.377(3)
C33 H33 0.9300
C34 C35 1.383(3)
C34 H34 0.9300
C35 C36 1.389(3)
C35 H35 0.9300
C36 H36 0.9300
C41 C46 1.385(3)
C41 C42 1.393(3)
C42 C43 1.378(3)
C42 H42 0.9300
C43 C44 1.374(3)
C43 H43 0.9300
C44 C45 1.378(3)
C44 H44 0.9300
C45 C46 1.389(3)
C45 H45 0.9300
C46 H46 0.9300
C51 C52 1.393(3)
C51 C56 1.396(3)
C52 C53 1.385(3)
C52 H52 0.9300
C53 C54 1.378(4)
C53 H53 0.9300
C54 C55 1.374(4)
C54 H54 0.9300
C55 C56 1.378(3)
C55 H55 0.9300
C56 H56 0.9300
C61 C62 1.385(3)
C61 C66 1.399(3)
C62 C63 1.390(3)
C62 H62 0.9300
C63 C64 1.363(4)
C63 H63 0.9300
C64 C65 1.382(4)
C64 H64 0.9300
C65 C66 1.380(3)
C65 H65 0.9300
C66 H66 0.9300

loop_
_geom_torsion_atom_site_label_1
_geom_torsion_atom_site_label_2
_geom_torsion_atom_site_label_3
_geom_torsion_atom_site_label_4
_geom_torsion
N2 Fe1 P1 C1 174.71(10)
N1 Fe1 P1 C1 -48.83(10)
P2 Fe1 P1 C1 64.88(8)
N2 Fe1 P1 C21 54.92(10)
N1 Fe1 P1 C21 -168.62(10)
P2 Fe1 P1 C21 -54.91(8)
N2 Fe1 P1 C11 -69.78(11)
N1 Fe1 P1 C11 66.68(11)
P2 Fe1 P1 C11 -179.61(8)
N2 Fe1 P2 C31 106.83(10)
N1 Fe1 P2 C31 -29.45(10)
P1 Fe1 P2 C31 -141.79(7)
N2 Fe1 P2 C41 -9.04(10)
N1 Fe1 P2 C41 -145.31(10)
P1 Fe1 P2 C41 102.34(7)
N2 Fe1 P2 C2 -131.78(11)
N1 Fe1 P2 C2 91.94(10)
P1 Fe1 P2 C2 -20.40(8)
N2 Fe1 N1 O1 -5.0(18)
P1 Fe1 N1 O1 -134.9(18)
P2 Fe1 N1 O1 124.0(18)
N1 Fe1 N2 O2 7(3)
P1 Fe1 N2 O2 137(3)
P2 Fe1 N2 O2 -124(3)
C21 P1 C1 Si1 71.76(14)
C11 P1 C1 Si1 179.75(12)
Fe1 P1 C1 Si1 -53.59(13)
C51 Si1 C1 P1 109.19(13)
C61 Si1 C1 P1 -133.57(12)
C2 Si1 C1 P1 -12.76(16)
C31 P2 C2 Si1 92.26(12)
C41 P2 C2 Si1 -163.06(10)
Fe1 P2 C2 Si1 -37.48(13)
C51 Si1 C2 P2 -63.17(13)
C61 Si1 C2 P2 176.85(10)
C1 Si1 C2 P2 60.05(14)
C1 P1 C11 C16 -98.0(2)
C21 P1 C11 C16 10.9(2)
Fe1 P1 C11 C16 140.75(16)
C1 P1 C11 C12 78.32(18)
C21 P1 C11 C12 -172.71(16)
Fe1 P1 C11 C12 -42.91(19)
C16 C11 C12 C13 1.0(3)
P1 C11 C12 C13 -175.51(17)
C11 C12 C13 C14 -1.2(3)
C12 C13 C14 C15 0.3(4)
C13 C14 C15 C16 0.8(4)
C14 C15 C16 C11 -1.0(4)
C12 C11 C16 C15 0.1(3)
P1 C11 C16 C15 176.41(18)
C1 P1 C21 C22 -171.36(17)
C11 P1 C21 C22 83.63(19)
Fe1 P1 C21 C22 -48.47(19)
C1 P1 C21 C26 4.6(2)
C11 P1 C21 C26 -100.40(18)
Fe1 P1 C21 C26 127.51(16)
C26 C21 C22 C23 1.3(3)
P1 C21 C22 C23 177.5(2)
C21 C22 C23 C24 -2.1(4)
C22 C23 C24 C25 0.9(4)
C23 C24 C25 C26 1.0(4)
C24 C25 C26 C21 -1.8(4)
C22 C21 C26 C25 0.6(3)
P1 C21 C26 C25 -175.42(17)
C41 P2 C31 C36 138.18(17)
C2 P2 C31 C36 -113.70(18)
Fe1 P2 C31 C36 16.9(2)
C41 P2 C31 C32 -44.12(18)
C2 P2 C31 C32 63.99(18)
Fe1 P2 C31 C32 -165.37(14)
C36 C31 C32 C33 0.0(3)
P2 C31 C32 C33 -177.78(16)
C31 C32 C33 C34 0.1(3)
C32 C33 C34 C35 -0.1(4)
C33 C34 C35 C36 0.0(4)
C32 C31 C36 C35 0.0(3)
P2 C31 C36 C35 177.67(17)
C34 C35 C36 C31 0.1(3)
C31 P2 C41 C46 111.07(19)
C2 P2 C41 C46 7.0(2)
Fe1 P2 C41 C46 -123.28(17)
C31 P2 C41 C42 -69.58(17)
C2 P2 C41 C42 -173.66(16)
Fe1 P2 C41 C42 56.07(17)
C46 C41 C42 C43 -0.2(3)
P2 C41 C42 C43 -179.60(16)
C41 C42 C43 C44 0.0(3)
C42 C43 C44 C45 0.0(3)
C43 C44 C45 C46 0.2(4)
C42 C41 C46 C45 0.4(3)
P2 C41 C46 C45 179.79(18)
C44 C45 C46 C41 -0.5(4)
C61 Si1 C51 C52 -112.83(18)
C2 Si1 C51 C52 125.08(18)
C1 Si1 C51 C52 2.5(2)
C61 Si1 C51 C56 66.36(18)
C2 Si1 C51 C56 -55.73(19)
C1 Si1 C51 C56 -178.29(16)
C56 C51 C52 C53 -0.5(3)
Si1 C51 C52 C53 178.71(17)
C51 C52 C53 C54 1.0(3)
C52 C53 C54 C55 -0.4(4)
C53 C54 C55 C56 -0.8(4)
C54 C55 C56 C51 1.3(4)
C52 C51 C56 C55 -0.7(3)
Si1 C51 C56 C55 -179.95(18)
C51 Si1 C61 C62 -119.88(19)
C2 Si1 C61 C62 0.7(2)
C1 Si1 C61 C62 120.68(19)
C51 Si1 C61 C66 63.19(18)
C2 Si1 C61 C66 -176.19(16)
C1 Si1 C61 C66 -56.24(18)
C66 C61 C62 C63 0.7(3)
Si1 C61 C62 C63 -176.20(18)
C61 C62 C63 C64 -0.1(4)
C62 C63 C64 C65 -0.8(4)
C63 C64 C65 C66 1.0(4)
C64 C65 C66 C61 -0.3(4)
C62 C61 C66 C65 -0.5(3)
Si1 C61 C66 C65 176.70(19)
